data_7239655
loop_
_publ_author_name
'Arenaza-Corona, Antonino'
'Villamil-Ramos, Ra\'ul'
'Guerrero-\'Alvarez, Jorge'
'H\"opfl, Herbert'
'Barba, Victor'

_publ_section_title
;
 Bis-Dithiocarbamates derived from 1,10-diaza-18-crown-6 as ligand tectons
 for 1D, 2D and 3D supramolecular structure arrangements
;
_journal_issue 6
_journal_name_full CrystEngComm
_journal_page_first 1063
_journal_page_last 1077
_journal_paper_doi 10.1039/C9CE01755K
_journal_volume 22
_journal_year 2020
_chemical_formula_moiety 'C7 H12 N O2 S2, C6 H14 N O2, H2 O'
_chemical_formula_sum 'C13 H28 N2 O5 S2'
_chemical_formula_weight 356.49
_space_group_crystal_system triclinic
_space_group_IT_number 2
_space_group_name_Hall '-P 1'
_space_group_name_H-M_alt 'P -1'
_atom_sites_solution_hydrogens mixed
_audit_creation_date 2016-02-16
_audit_creation_method
;
Olex2 1.2
(compiled 2015.09.30 svn.r3233 for OlexSys, GUI svn.r5103)
;
_audit_update_record
;
2019-08-01 deposited with the CCDC.	2019-12-20 downloaded from the CCDC.
;
_cell_angle_alpha 68.661(4)
_cell_angle_beta 76.137(4)
_cell_angle_gamma 76.487(4)
_cell_formula_units_Z 2
_cell_length_a 7.7711(4)
_cell_length_b 9.8984(4)
_cell_length_c 13.0562(5)
_cell_measurement_reflns_used 8804
_cell_measurement_temperature 100.00(10)
_cell_measurement_theta_max 72.5090
_cell_measurement_theta_min 3.6660
_cell_volume 896.21(7)
_computing_cell_refinement
;
CrysAlisPro, Agilent Technologies,
Version 1.171.37.35 (release 13-08-2014 CrysAlis171 .NET)
(compiled Aug 13 2014,18:06:01)
;
_computing_data_collection
;
CrysAlisPro, Agilent Technologies,
Version 1.171.37.35 (release 13-08-2014 CrysAlis171 .NET)
(compiled Aug 13 2014,18:06:01)
;
_computing_data_reduction
;
CrysAlisPro, Agilent Technologies,
Version 1.171.37.35 (release 13-08-2014 CrysAlis171 .NET)
(compiled Aug 13 2014,18:06:01)
;
_computing_molecular_graphics 'Olex2 (Dolomanov et al., 2009)'
_computing_publication_material 'Olex2 (Dolomanov et al., 2009)'
_computing_structure_refinement 'ShelXL (Sheldrick, 2015)'
_computing_structure_solution 'ShelXT (Sheldrick, 2015)'
_diffrn_ambient_environment N~2~
_diffrn_ambient_temperature 100.00(10)
_diffrn_detector 'CCD plate'
_diffrn_detector_area_resol_mean 8.0769
_diffrn_detector_type EosS2
_diffrn_measured_fraction_theta_full 0.999
_diffrn_measured_fraction_theta_max 0.982
_diffrn_measurement_details
;
#__ type_ start__ end____ width___ exp.time_
  1 omega   12.00  103.00   1.0000    1.0000
omega____ theta____ kappa____ phi______ frames
    -       36.8926   77.0000    0.0000 91

#__ type_ start__ end____ width___ exp.time_
  2 omega   22.00  103.00   1.0000    1.0000
omega____ theta____ kappa____ phi______ frames
    -       36.8926   57.0000   90.0000 81

#__ type_ start__ end____ width___ exp.time_
  3 omega  -29.00   52.00   1.0000    1.0000
omega____ theta____ kappa____ phi______ frames
    -       36.8926  -57.0000  150.0000 81

#__ type_ start__ end____ width___ exp.time_
  4 omega  -32.00   63.00   1.0000    1.0000
omega____ theta____ kappa____ phi______ frames
    -       36.8926  -19.0000 -120.0000 95

#__ type_ start__ end____ width___ exp.time_
  5 omega   23.00   89.00   1.0000    1.0000
omega____ theta____ kappa____ phi______ frames
    -       36.8926 -125.0000 -180.0000 66

#__ type_ start__ end____ width___ exp.time_
  6 omega  -30.00   62.00   1.0000    1.0000
omega____ theta____ kappa____ phi______ frames
    -       36.8926  -77.0000 -120.0000 92

#__ type_ start__ end____ width___ exp.time_
  7 omega   23.00   89.00   1.0000    1.0000
omega____ theta____ kappa____ phi______ frames
    -       36.8926 -125.0000   60.0000 66

#__ type_ start__ end____ width___ exp.time_
  8 omega   40.00   98.00   1.0000    1.0000
omega____ theta____ kappa____ phi______ frames
    -      108.0000  -45.0000  -30.0000 58

#__ type_ start__ end____ width___ exp.time_
  9 omega   39.00   91.00   1.0000    1.0000
omega____ theta____ kappa____ phi______ frames
    -      108.0000  -30.0000   90.0000 52

#__ type_ start__ end____ width___ exp.time_
 10 omega   40.00  110.00   1.0000    1.0000
omega____ theta____ kappa____ phi______ frames
    -      108.0000  -95.0000    0.0000 70

#__ type_ start__ end____ width___ exp.time_
 11 omega   40.00  110.00   1.0000    1.0000
omega____ theta____ kappa____ phi______ frames
    -      108.0000  -95.0000  -90.0000 70

#__ type_ start__ end____ width___ exp.time_
 12 omega   40.00   98.00   1.0000    1.0000
omega____ theta____ kappa____ phi______ frames
    -      108.0000  -45.0000 -120.0000 58

#__ type_ start__ end____ width___ exp.time_
 13 omega   39.00   91.00   1.0000    1.0000
omega____ theta____ kappa____ phi______ frames
    -      108.0000  -30.0000  -90.0000 52

#__ type_ start__ end____ width___ exp.time_
 14 omega   39.00  115.00   1.0000    1.0000
omega____ theta____ kappa____ phi______ frames
    -      108.0000 -111.0000 -180.0000 76

#__ type_ start__ end____ width___ exp.time_
 15 omega   57.00  150.00   1.0000    1.0000
omega____ theta____ kappa____ phi______ frames
    -      108.0000  178.0000 -150.0000 93

#__ type_ start__ end____ width___ exp.time_
 16 omega   39.00  140.00   1.0000    1.0000
omega____ theta____ kappa____ phi______ frames
    -      108.0000  -15.0000  120.0000 101

#__ type_ start__ end____ width___ exp.time_
 17 omega   39.00   91.00   1.0000    1.0000
omega____ theta____ kappa____ phi______ frames
    -      108.0000  -30.0000  -30.0000 52

#__ type_ start__ end____ width___ exp.time_
 18 omega   91.00  173.00   1.0000    1.0000
omega____ theta____ kappa____ phi______ frames
    -      108.0000   61.0000   60.0000 82

#__ type_ start__ end____ width___ exp.time_
 19 omega   43.00  125.00   1.0000    1.0000
omega____ theta____ kappa____ phi______ frames
    -      108.0000  -61.0000  150.0000 82

#__ type_ start__ end____ width___ exp.time_
 20 omega   91.00  173.00   1.0000    1.0000
omega____ theta____ kappa____ phi______ frames
    -      108.0000   61.0000  150.0000 82

#__ type_ start__ end____ width___ exp.time_
 21 omega   40.00   98.00   1.0000    1.0000
omega____ theta____ kappa____ phi______ frames
    -      108.0000  -45.0000    0.0000 58

#__ type_ start__ end____ width___ exp.time_
 22 omega   92.00  176.00   1.0000    1.0000
omega____ theta____ kappa____ phi______ frames
    -      108.0000   45.0000  -60.0000 84

#__ type_ start__ end____ width___ exp.time_
 23 omega   22.00  103.00   1.0000    1.0000
omega____ theta____ kappa____ phi______ frames
    -       36.8926   57.0000 -180.0000 81

#__ type_ start__ end____ width___ exp.time_
 24 omega   22.00  103.00   1.0000    1.0000
omega____ theta____ kappa____ phi______ frames
    -       36.8926   57.0000 -120.0000 81

#__ type_ start__ end____ width___ exp.time_
 25 omega  -32.00   54.00   1.0000    1.0000
omega____ theta____ kappa____ phi______ frames
    -       36.8926  -38.0000    0.0000 86

#__ type_ start__ end____ width___ exp.time_
 26 omega   11.00  106.00   1.0000    1.0000
omega____ theta____ kappa____ phi______ frames
    -       36.8926   19.0000    0.0000 95

#__ type_ start__ end____ width___ exp.time_
 27 omega   12.00  103.00   1.0000    1.0000
omega____ theta____ kappa____ phi______ frames
    -       36.8926   77.0000  120.0000 91

#__ type_ start__ end____ width___ exp.time_
 28 omega   22.00  103.00   1.0000    1.0000
omega____ theta____ kappa____ phi______ frames
    -       36.8926   57.0000  -60.0000 81

#__ type_ start__ end____ width___ exp.time_
 29 omega   76.00  177.00   1.0000    1.0000
omega____ theta____ kappa____ phi______ frames
    -      108.0000   15.0000 -120.0000 101

#__ type_ start__ end____ width___ exp.time_
 30 omega   89.00  177.00   1.0000    1.0000
omega____ theta____ kappa____ phi______ frames
    -      108.0000   30.0000  150.0000 88

#__ type_ start__ end____ width___ exp.time_
 31 omega   83.00  174.00   1.0000    1.0000
omega____ theta____ kappa____ phi______ frames
    -      108.0000   77.0000  -60.0000 91

#__ type_ start__ end____ width___ exp.time_
 32 omega   89.00  177.00   1.0000    1.0000
omega____ theta____ kappa____ phi______ frames
    -      108.0000   30.0000   60.0000 88

#__ type_ start__ end____ width___ exp.time_
 33 omega   89.00  177.00   1.0000    1.0000
omega____ theta____ kappa____ phi______ frames
    -      108.0000   30.0000  -90.0000 88

#__ type_ start__ end____ width___ exp.time_
 34 omega   76.00  177.00   1.0000    1.0000
omega____ theta____ kappa____ phi______ frames
    -      108.0000   15.0000   30.0000 101

#__ type_ start__ end____ width___ exp.time_
 35 omega   83.00  174.00   1.0000    1.0000
omega____ theta____ kappa____ phi______ frames
    -      108.0000   77.0000 -150.0000 91

#__ type_ start__ end____ width___ exp.time_
 36 omega   89.00  177.00   1.0000    1.0000
omega____ theta____ kappa____ phi______ frames
    -      108.0000   30.0000  -60.0000 88

#__ type_ start__ end____ width___ exp.time_
 37 omega   92.00  176.00   1.0000    1.0000
omega____ theta____ kappa____ phi______ frames
    -      108.0000   45.0000  150.0000 84

#__ type_ start__ end____ width___ exp.time_
 38 omega   89.00  177.00   1.0000    1.0000
omega____ theta____ kappa____ phi______ frames
    -      108.0000   30.0000   30.0000 88

#__ type_ start__ end____ width___ exp.time_
 39 omega   92.00  176.00   1.0000    1.0000
omega____ theta____ kappa____ phi______ frames
    -      108.0000   45.0000   60.0000 84

#__ type_ start__ end____ width___ exp.time_
 40 omega   89.00  177.00   1.0000    1.0000
omega____ theta____ kappa____ phi______ frames
    -      108.0000   30.0000  120.0000 88

#__ type_ start__ end____ width___ exp.time_
 41 omega   12.00  103.00   1.0000    1.0000
omega____ theta____ kappa____ phi______ frames
    -       36.8926   77.0000  -60.0000 91

#__ type_ start__ end____ width___ exp.time_
 42 omega   20.00  105.00   1.0000    1.0000
omega____ theta____ kappa____ phi______ frames
    -       36.8926   38.0000  -30.0000 85

#__ type_ start__ end____ width___ exp.time_
 43 omega   12.00  103.00   1.0000    1.0000
omega____ theta____ kappa____ phi______ frames
    -       36.8926   77.0000 -120.0000 91

#__ type_ start__ end____ width___ exp.time_
 44 omega   12.00  103.00   1.0000    1.0000
omega____ theta____ kappa____ phi______ frames
    -       36.8926   77.0000   60.0000 91

#__ type_ start__ end____ width___ exp.time_
 45 omega    1.00   74.00   1.0000    1.0000
omega____ theta____ kappa____ phi______ frames
    -       36.8926  -99.0000    0.0000 73

#__ type_ start__ end____ width___ exp.time_
 46 omega   12.00  103.00   1.0000    1.0000
omega____ theta____ kappa____ phi______ frames
    -       36.8926   77.0000 -180.0000 91

#__ type_ start__ end____ width___ exp.time_
 47 omega   92.00  176.00   1.0000    1.0000
omega____ theta____ kappa____ phi______ frames
    -      108.0000   45.0000 -180.0000 84

#__ type_ start__ end____ width___ exp.time_
 48 omega   83.00  166.00   1.0000    1.0000
omega____ theta____ kappa____ phi______ frames
    -      108.0000   77.0000  -30.0000 83
;
_diffrn_measurement_device 'four-circle diffractometer'
_diffrn_measurement_device_type 'SuperNova, Dual, Cu at zero, EosS2'
_diffrn_measurement_method '\w scans'
_diffrn_orient_matrix_UB_11 0.0006082000
_diffrn_orient_matrix_UB_12 0.1379595000
_diffrn_orient_matrix_UB_13 -0.1046328000
_diffrn_orient_matrix_UB_21 -0.1842048000
_diffrn_orient_matrix_UB_22 0.0676681000
_diffrn_orient_matrix_UB_23 0.0518349000
_diffrn_orient_matrix_UB_31 0.0942638000
_diffrn_orient_matrix_UB_32 0.0711361000
_diffrn_orient_matrix_UB_33 0.0537985000
_diffrn_radiation_monochromator mirror
_diffrn_radiation_probe x-ray
_diffrn_radiation_type CuK\a
_diffrn_radiation_wavelength 1.54184
_diffrn_reflns_av_R_equivalents 0.0369
_diffrn_reflns_av_unetI/netI 0.0250
_diffrn_reflns_Laue_measured_fraction_full 0.999
_diffrn_reflns_Laue_measured_fraction_max 0.982
_diffrn_reflns_limit_h_max 9
_diffrn_reflns_limit_h_min -9
_diffrn_reflns_limit_k_max 12
_diffrn_reflns_limit_k_min -11
_diffrn_reflns_limit_l_max 16
_diffrn_reflns_limit_l_min -15
_diffrn_reflns_number 16905
_diffrn_reflns_point_group_measured_fraction_full 0.999
_diffrn_reflns_point_group_measured_fraction_max 0.982
_diffrn_reflns_theta_full 67.684
_diffrn_reflns_theta_max 72.677
_diffrn_reflns_theta_min 3.689
_diffrn_source 'sealed X-ray tube'
_diffrn_source_type 'SuperNova (Cu) X-ray Source'
_exptl_absorpt_coefficient_mu 2.900
_exptl_absorpt_correction_T_max 1.00000
_exptl_absorpt_correction_T_min 0.04421
_exptl_absorpt_correction_type multi-scan
_exptl_absorpt_process_details
;
CrysAlisPro, Agilent Technologies,
Version 1.171.37.35 (release 13-08-2014 CrysAlis171 .NET)
(compiled Aug 13 2014,18:06:01)
Empirical absorption correction using spherical harmonics,
 implemented in SCALE3 ABSPACK scaling algorithm.
;
_exptl_crystal_colour 'clear light colourless'
_exptl_crystal_colour_lustre clear
_exptl_crystal_colour_modifier light
_exptl_crystal_colour_primary colourless
_exptl_crystal_density_diffrn 1.321
_exptl_crystal_description prism
_exptl_crystal_F_000 384
_exptl_crystal_size_max 0.18
_exptl_crystal_size_mid 0.16
_exptl_crystal_size_min 0.12
_refine_diff_density_max 1.545
_refine_diff_density_min -0.415
_refine_diff_density_rms 0.095
_refine_ls_extinction_method none
_refine_ls_goodness_of_fit_ref 1.256
_refine_ls_hydrogen_treatment mixed
_refine_ls_matrix_type full
_refine_ls_number_parameters 207
_refine_ls_number_reflns 3503
_refine_ls_number_restraints 0
_refine_ls_restrained_S_all 1.256
_refine_ls_R_factor_all 0.0745
_refine_ls_R_factor_gt 0.0721
_refine_ls_shift/su_max 0.000
_refine_ls_shift/su_mean 0.000
_refine_ls_structure_factor_coef Fsqd
_refine_ls_weighting_details 'w=1/[\s^2^(Fo^2^)+(0.0400P)^2^+4.4670P] where P=(Fo^2^+2Fc^2^)/3'
_refine_ls_weighting_scheme calc
_refine_ls_wR_factor_gt 0.2053
_refine_ls_wR_factor_ref 0.2063
_reflns_Friedel_coverage 0.000
_reflns_number_gt 3293
_reflns_number_total 3503
_reflns_threshold_expression 'I > 2\s(I)'
_cod_data_source_file c9ce01755k2.cif
_cod_data_source_block e69vb
_cod_depositor_comments
;Adding full bibliography for 7239651--7239656.cif.

 Adding full bibliography for 7239651--7239656.cif.
;
_cod_database_code 7239655
_chemical_oxdiff_formula 'C H N O S Li'
_shelx_space_group_comment
;
The symmetry employed for this shelxl refinement is uniquely defined
by the following loop, which should always be used as a source of
symmetry information in preference to the above space-group names.
They are only intended as comments.
;
_reflns_odcompleteness_completeness 99.97
_reflns_odcompleteness_iscentric 1
_reflns_odcompleteness_theta 66.97
_olex2_refinement_description
;
1. Fixed Uiso
 At 1.2 times of:
  All C(H,H) groups, All N(H,H) groups
2.a Secondary CH2 refined with riding coordinates:
 C2(H2A,H2B), C3(H3A,H3B), C4(H4A,H4B), C5(H5A,H5B), C6(H6A,H6B), C7(H7A,H7B),
 C8(H8A,H8B), C9(H9A,H9B), C10(H10A,H10B), C11(H11A,H11B), C12(H12A,H12B),
 C13(H13A,H13B), N2(H2C,H2D)
;
_shelx_shelxl_version_number 2014/7
_olex2_submission_special_instructions 'No special instructions were received'

loop_
_space_group_symop_operation_xyz
'x, y, z'
'-x, -y, -z'

loop_
_atom_site_label
_atom_site_type_symbol
_atom_site_fract_x
_atom_site_fract_y
_atom_site_fract_z
_atom_site_U_iso_or_equiv
_atom_site_adp_type
_atom_site_occupancy
_atom_site_site_symmetry_order
_atom_site_calc_flag
_atom_site_refinement_flags_posn
C1 C 0.5379(6) 0.0306(5) 0.1900(4) 0.0250(9) Uani 1 1 d .
C2 C 0.8020(7) 0.1395(6) 0.0704(4) 0.0360(12) Uani 1 1 d .
H2A H 0.8289 0.1911 -0.0090 0.043 Uiso 1 1 calc R
H2B H 0.8635 0.0389 0.0842 0.043 Uiso 1 1 calc R
C3 C 0.8729(7) 0.2105(6) 0.1320(4) 0.0375(12) Uani 1 1 d .
H3A H 0.8270 0.1732 0.2113 0.045 Uiso 1 1 calc R
H3B H 1.0030 0.1874 0.1212 0.045 Uiso 1 1 calc R
C4 C 0.8730(7) 0.4387(6) 0.1513(4) 0.0361(12) Uani 1 1 d .
H4A H 1.0029 0.4203 0.1435 0.043 Uiso 1 1 calc R
H4B H 0.8230 0.4018 0.2299 0.043 Uiso 1 1 calc R
C5 C 0.8079(7) 0.6002(6) 0.1055(4) 0.0339(11) Uani 1 1 d .
H5A H 0.8650 0.6534 0.1338 0.041 Uiso 1 1 calc R
H5B H 0.8390 0.6333 0.0248 0.041 Uiso 1 1 calc R
C6 C 0.5387(7) 0.7625(5) 0.0639(4) 0.0302(10) Uani 1 1 d .
H6A H 0.6181 0.8350 0.0384 0.036 Uiso 1 1 calc R
H6B H 0.4264 0.8010 0.1030 0.036 Uiso 1 1 calc R
C7 C 0.4955(7) 0.2662(5) 0.0355(4) 0.0283(10) Uani 1 1 d .
H7A H 0.5550 0.3516 0.0092 0.034 Uiso 1 1 calc R
H7B H 0.3817 0.2876 0.0817 0.034 Uiso 1 1 calc R
C8 C 0.8405(8) 0.1947(6) 0.4922(4) 0.0397(13) Uani 1 1 d .
H8A H 0.9283 0.1086 0.5193 0.048 Uiso 1 1 calc R
H8B H 0.8994 0.2606 0.4246 0.048 Uiso 1 1 calc R
C9 C 0.6917(8) 0.1498(5) 0.4664(4) 0.0339(11) Uani 1 1 d .
H9A H 0.7401 0.0864 0.4210 0.041 Uiso 1 1 calc R
H9B H 0.6224 0.0949 0.5351 0.041 Uiso 1 1 calc R
C10 C 0.4282(8) 0.2365(6) 0.3873(4) 0.0363(12) Uani 1 1 d .
H10A H 0.3505 0.1960 0.4572 0.044 Uiso 1 1 calc R
H10B H 0.4690 0.1625 0.3506 0.044 Uiso 1 1 calc R
C11 C 0.3270(8) 0.3712(6) 0.3143(4) 0.0349(11) Uani 1 1 d .
H11A H 0.4081 0.4189 0.2486 0.042 Uiso 1 1 calc R
H11B H 0.2347 0.3444 0.2902 0.042 Uiso 1 1 calc R
C12 C 0.1495(8) 0.6013(6) 0.3157(5) 0.0392(12) Uani 1 1 d .
H12A H 0.0517 0.5806 0.2924 0.047 Uiso 1 1 calc R
H12B H 0.2276 0.6520 0.2496 0.047 Uiso 1 1 calc R
C13 C 0.9234(7) 0.3046(6) 0.6108(5) 0.0377(12) Uani 1 1 d .
H13A H 1.0011 0.3561 0.5449 0.045 Uiso 1 1 calc R
H13B H 0.9945 0.2144 0.6506 0.045 Uiso 1 1 calc R
N1 N 0.6078(5) 0.1392(4) 0.1029(3) 0.0261(8) Uani 1 1 d .
N2 N 0.7753(5) 0.2686(4) 0.5768(3) 0.0303(9) Uani 1 1 d .
H2C H 0.7134 0.2107 0.6366 0.036 Uiso 1 1 calc R
H2D H 0.7010 0.3511 0.5497 0.036 Uiso 1 1 calc R
O1 O 0.8183(5) 0.3660(4) 0.0912(3) 0.0334(8) Uani 1 1 d .
O2 O 0.6190(5) 0.6286(4) 0.1378(3) 0.0317(8) Uani 1 1 d .
O3 O 0.5781(5) 0.2758(4) 0.4081(3) 0.0323(8) Uani 1 1 d .
O4 O 0.2471(5) 0.4684(4) 0.3773(3) 0.0325(8) Uani 1 1 d .
O5 O 0.3894(7) 0.4279(5) 0.6193(4) 0.0550(12) Uani 1 1 d .
H5C H 0.390(10) 0.346(9) 0.647(7) 0.06(2) Uiso 1 1 d .
H5D H 0.371(17) 0.480(14) 0.661(10) 0.15(5) Uiso 1 1 d .
S1 S 0.68069(17) -0.10248(13) 0.27072(10) 0.0319(3) Uani 1 1 d .
S2 S 0.30979(16) 0.03382(13) 0.21853(10) 0.0305(3) Uani 1 1 d .

loop_
_atom_site_aniso_label
_atom_site_aniso_U_11
_atom_site_aniso_U_22
_atom_site_aniso_U_33
_atom_site_aniso_U_23
_atom_site_aniso_U_13
_atom_site_aniso_U_12
C1 0.036(2) 0.019(2) 0.023(2) -0.0080(17) -0.0091(19) -0.0035(18)
C2 0.033(3) 0.029(3) 0.032(3) -0.002(2) -0.002(2) 0.003(2)
C3 0.030(3) 0.034(3) 0.035(3) 0.007(2) -0.011(2) -0.003(2)
C4 0.037(3) 0.043(3) 0.028(2) -0.001(2) -0.017(2) -0.011(2)
C5 0.040(3) 0.038(3) 0.025(2) -0.002(2) -0.013(2) -0.016(2)
C6 0.047(3) 0.024(2) 0.020(2) -0.0054(18) -0.008(2) -0.009(2)
C7 0.041(3) 0.016(2) 0.027(2) -0.0043(18) -0.015(2) 0.0010(19)
C8 0.043(3) 0.034(3) 0.033(3) -0.008(2) -0.004(2) 0.002(2)
C9 0.055(3) 0.020(2) 0.022(2) -0.0045(18) -0.006(2) -0.003(2)
C10 0.050(3) 0.031(3) 0.037(3) -0.019(2) -0.003(2) -0.017(2)
C11 0.047(3) 0.035(3) 0.029(2) -0.013(2) -0.007(2) -0.013(2)
C12 0.041(3) 0.036(3) 0.039(3) 0.000(2) -0.018(2) -0.014(2)
C13 0.030(3) 0.033(3) 0.045(3) -0.002(2) -0.016(2) -0.003(2)
N1 0.032(2) 0.0198(18) 0.0241(19) -0.0054(15) -0.0083(16) 0.0014(15)
N2 0.031(2) 0.024(2) 0.032(2) -0.0033(17) -0.0099(17) -0.0021(16)
O1 0.0370(19) 0.0301(18) 0.0317(18) 0.0000(14) -0.0181(15) -0.0065(15)
O2 0.043(2) 0.0285(17) 0.0217(16) -0.0003(13) -0.0095(14) -0.0107(15)
O3 0.048(2) 0.0214(16) 0.0318(18) -0.0093(14) -0.0101(15) -0.0087(14)
O4 0.044(2) 0.0272(17) 0.0282(17) -0.0055(14) -0.0121(15) -0.0076(15)
O5 0.075(3) 0.030(2) 0.067(3) -0.021(2) -0.015(2) -0.010(2)
S1 0.0384(7) 0.0212(6) 0.0309(6) -0.0023(5) -0.0124(5) 0.0016(5)
S2 0.0338(6) 0.0313(6) 0.0272(6) -0.0074(5) -0.0109(5) -0.0045(5)

loop_
_atom_type_symbol
_atom_type_description
_atom_type_scat_dispersion_real
_atom_type_scat_dispersion_imag
_atom_type_scat_source
C C 0.0181 0.0091 'International Tables Vol C Tables 4.2.6.8 and 6.1.1.4'
H H 0.0000 0.0000 'International Tables Vol C Tables 4.2.6.8 and 6.1.1.4'
N N 0.0311 0.0180 'International Tables Vol C Tables 4.2.6.8 and 6.1.1.4'
O O 0.0492 0.0322 'International Tables Vol C Tables 4.2.6.8 and 6.1.1.4'
S S 0.3331 0.5567 'International Tables Vol C Tables 4.2.6.8 and 6.1.1.4'

loop_
_geom_angle_atom_site_label_1
_geom_angle_atom_site_label_2
_geom_angle_atom_site_label_3
_geom_angle
_geom_angle_site_symmetry_1
_geom_angle_site_symmetry_3
N1 C1 S1 118.5(4) . .
N1 C1 S2 119.1(3) . .
S1 C1 S2 122.4(3) . .
H2A C2 H2B 107.7 . .
C3 C2 H2A 108.9 . .
C3 C2 H2B 108.9 . .
N1 C2 H2A 108.9 . .
N1 C2 H2B 108.9 . .
N1 C2 C3 113.2(4) . .
C2 C3 H3A 109.8 . .
C2 C3 H3B 109.8 . .
H3A C3 H3B 108.2 . .
O1 C3 C2 109.4(4) . .
O1 C3 H3A 109.8 . .
O1 C3 H3B 109.8 . .
H4A C4 H4B 108.3 . .
C5 C4 H4A 109.9 . .
C5 C4 H4B 109.9 . .
O1 C4 H4A 109.9 . .
O1 C4 H4B 109.9 . .
O1 C4 C5 108.7(4) . .
C4 C5 H5A 109.8 . .
C4 C5 H5B 109.8 . .
H5A C5 H5B 108.3 . .
O2 C5 C4 109.3(4) . .
O2 C5 H5A 109.8 . .
O2 C5 H5B 109.8 . .
H6A C6 H6B 108.2 . .
C7 C6 H6A 109.8 2_665 .
C7 C6 H6B 109.8 2_665 .
O2 C6 H6A 109.8 . .
O2 C6 H6B 109.8 . .
O2 C6 C7 109.6(4) . 2_665
C6 C7 H7A 109.3 2_665 .
C6 C7 H7B 109.3 2_665 .
H7A C7 H7B 108.0 . .
N1 C7 C6 111.6(4) . 2_665
N1 C7 H7A 109.3 . .
N1 C7 H7B 109.3 . .
H8A C8 H8B 108.0 . .
C9 C8 H8A 109.4 . .
C9 C8 H8B 109.4 . .
N2 C8 H8A 109.4 . .
N2 C8 H8B 109.4 . .
N2 C8 C9 111.3(4) . .
C8 C9 H9A 109.6 . .
C8 C9 H9B 109.6 . .
H9A C9 H9B 108.1 . .
O3 C9 C8 110.3(4) . .
O3 C9 H9A 109.6 . .
O3 C9 H9B 109.6 . .
H10A C10 H10B 108.3 . .
C11 C10 H10A 109.9 . .
C11 C10 H10B 109.9 . .
O3 C10 H10A 109.9 . .
O3 C10 H10B 109.9 . .
O3 C10 C11 108.7(4) . .
C10 C11 H11A 110.1 . .
C10 C11 H11B 110.1 . .
H11A C11 H11B 108.4 . .
O4 C11 C10 108.2(4) . .
O4 C11 H11A 110.1 . .
O4 C11 H11B 110.1 . .
H12A C12 H12B 108.4 . .
C13 C12 H12A 110.0 2_666 .
C13 C12 H12B 110.0 2_666 .
O4 C12 H12A 110.0 . .
O4 C12 H12B 110.0 . .
O4 C12 C13 108.3(4) . 2_666
C12 C13 H13A 109.5 2_666 .
C12 C13 H13B 109.5 2_666 .
H13A C13 H13B 108.1 . .
N2 C13 C12 110.7(4) . 2_666
N2 C13 H13A 109.5 . .
N2 C13 H13B 109.5 . .
C1 N1 C2 122.0(4) . .
C1 N1 C7 122.8(4) . .
C2 N1 C7 115.2(4) . .
C8 N2 C13 112.5(4) . .
C8 N2 H2C 109.1 . .
C8 N2 H2D 109.1 . .
C13 N2 H2C 109.1 . .
C13 N2 H2D 109.1 . .
H2C N2 H2D 107.8 . .
C4 O1 C3 111.9(4) . .
C5 O2 C6 112.2(4) . .
C10 O3 C9 111.6(4) . .
C12 O4 C11 113.2(4) . .
H5C O5 H5D 118(10) . .

loop_
_geom_bond_atom_site_label_1
_geom_bond_atom_site_label_2
_geom_bond_distance
_geom_bond_site_symmetry_2
C1 N1 1.353(6) .
C1 S1 1.716(5) .
C1 S2 1.717(5) .
C2 H2A 0.9700 .
C2 H2B 0.9700 .
C2 C3 1.500(8) .
C2 N1 1.467(6) .
C3 H3A 0.9700 .
C3 H3B 0.9700 .
C3 O1 1.427(6) .
C4 H4A 0.9700 .
C4 H4B 0.9700 .
C4 C5 1.496(7) .
C4 O1 1.424(6) .
C5 H5A 0.9700 .
C5 H5B 0.9700 .
C5 O2 1.417(6) .
C6 H6A 0.9700 .
C6 H6B 0.9700 .
C6 C7 1.519(6) 2_665
C6 O2 1.431(6) .
C7 C6 1.519(6) 2_665
C7 H7A 0.9700 .
C7 H7B 0.9700 .
C7 N1 1.472(5) .
C8 H8A 0.9700 .
C8 H8B 0.9700 .
C8 C9 1.478(8) .
C8 N2 1.469(7) .
C9 H9A 0.9700 .
C9 H9B 0.9700 .
C9 O3 1.425(6) .
C10 H10A 0.9700 .
C10 H10B 0.9700 .
C10 C11 1.500(7) .
C10 O3 1.422(6) .
C11 H11A 0.9700 .
C11 H11B 0.9700 .
C11 O4 1.428(6) .
C12 H12A 0.9700 .
C12 H12B 0.9700 .
C12 C13 1.501(8) 2_666
C12 O4 1.417(6) .
C13 C12 1.501(8) 2_666
C13 H13A 0.9700 .
C13 H13B 0.9700 .
C13 N2 1.483(6) .
N2 H2C 0.8900 .
N2 H2D 0.8900 .
O5 H5C 0.76(8) .
O5 H5D 0.85(13) .

loop_
_geom_torsion_atom_site_label_1
_geom_torsion_atom_site_label_2
_geom_torsion_atom_site_label_3
_geom_torsion_atom_site_label_4
_geom_torsion
_geom_torsion_site_symmetry_1
C2 C3 O1 C4 176.6(4) .
C3 C2 N1 C1 -87.2(5) .
C3 C2 N1 C7 91.7(5) .
C4 C5 O2 C6 -156.1(4) .
C5 C4 O1 C3 -178.8(4) .
C6 C7 N1 C1 -91.0(5) 2_665
C6 C7 N1 C2 90.1(5) 2_665
C7 C6 O2 C5 84.6(5) 2_665
C8 C9 O3 C10 -176.9(4) .
C9 C8 N2 C13 175.6(4) .
C10 C11 O4 C12 179.1(4) .
C11 C10 O3 C9 -173.3(4) .
C12 C13 N2 C8 171.8(4) 2_666
C13 C12 O4 C11 -178.5(4) 2_666
N1 C2 C3 O1 -73.1(5) .
N2 C8 C9 O3 69.4(5) .
O1 C4 C5 O2 71.7(5) .
O3 C10 C11 O4 -68.0(5) .
S1 C1 N1 C2 5.1(6) .
S1 C1 N1 C7 -173.7(3) .
S2 C1 N1 C2 -177.0(4) .
S2 C1 N1 C7 4.2(6) .
